data_1504561
loop_
_publ_author_name
'Kawaguchi, Keiko'
'Nakano, Koji'
'Nozaki, Kyoko'

_publ_section_title
;
 Synthesis, structures, and properties of unsymmetrical heteroacenes
 containing both pyrrole and furan rings.
;
_journal_issue 6
_journal_name_full 'Organic letters'
_journal_page_first 1199
_journal_page_last 1202
_journal_paper_doi 10.1021/ol703110g
_journal_volume 10
_journal_year 2008
_chemical_formula_sum 'C24 H15 N O'
_chemical_formula_weight 333.37
_chemical_name_systematic
; 
 ? 
;
_space_group_IT_number 15
_symmetry_cell_setting monoclinic
_symmetry_space_group_name_Hall '-C 2yc'
_symmetry_space_group_name_H-M 'C 1 2/c 1'
_atom_sites_solution_hydrogens geom
_atom_sites_solution_primary direct
_atom_sites_solution_secondary difmap
_audit_creation_method SHELXL-97
_cell_angle_alpha 90.000(3)
_cell_angle_beta 91.872(3)
_cell_angle_gamma 90.000(3)
_cell_formula_units_Z 8
_cell_length_a 15.729(7)
_cell_length_b 7.122(3)
_cell_length_c 28.174(12)
_cell_measurement_reflns_used 4289
_cell_measurement_temperature 103(2)
_cell_measurement_theta_max 27.4835
_cell_measurement_theta_min 3.0088
_cell_volume 3154(2)
_computing_cell_refinement 'RIGAKU CrystalClear'
_computing_data_collection 'RIGAKU CrystalClear'
_computing_data_reduction 'RIGAKU CrystalClear'
_computing_molecular_graphics ORTEP-III
_computing_structure_refinement 'SHELXL-97 (Sheldrick, 1997)'
_computing_structure_solution SIR-97
_diffrn_ambient_temperature 103(2)
_diffrn_detector_area_resol_mean 7.31
_diffrn_measured_fraction_theta_full 0.995
_diffrn_measured_fraction_theta_max 0.995
_diffrn_measurement_device_type 'RIGAKU/MSC Meacury CCD'
_diffrn_measurement_method 'omega scans'
_diffrn_radiation_monochromator graphite
_diffrn_radiation_source 'fine-focus sealed tube'
_diffrn_radiation_type MoK\a
_diffrn_radiation_wavelength 0.71070
_diffrn_reflns_av_R_equivalents 0.0330
_diffrn_reflns_av_sigmaI/netI 0.0313
_diffrn_reflns_limit_h_max 18
_diffrn_reflns_limit_h_min -17
_diffrn_reflns_limit_k_max 8
_diffrn_reflns_limit_k_min -8
_diffrn_reflns_limit_l_max 33
_diffrn_reflns_limit_l_min -33
_diffrn_reflns_number 9451
_diffrn_reflns_theta_full 25.00
_diffrn_reflns_theta_max 25.00
_diffrn_reflns_theta_min 3.01
_exptl_absorpt_coefficient_mu 0.086
_exptl_absorpt_correction_T_max 0.9974
_exptl_absorpt_correction_T_min 0.9585
_exptl_absorpt_correction_type multi-scan
_exptl_crystal_colour Colorless
_exptl_crystal_density_diffrn 1.404
_exptl_crystal_density_method 'not measured'
_exptl_crystal_description Platelet
_exptl_crystal_F_000 1392
_exptl_crystal_size_max 0.50
_exptl_crystal_size_mid 0.20
_exptl_crystal_size_min 0.03
_refine_diff_density_max 0.185
_refine_diff_density_min -0.229
_refine_diff_density_rms 0.046
_refine_ls_extinction_method none
_refine_ls_goodness_of_fit_ref 1.182
_refine_ls_hydrogen_treatment constr
_refine_ls_matrix_type full
_refine_ls_number_parameters 235
_refine_ls_number_reflns 2777
_refine_ls_number_restraints 0
_refine_ls_restrained_S_all 1.182
_refine_ls_R_factor_all 0.0640
_refine_ls_R_factor_gt 0.0535
_refine_ls_shift/su_max 0.000
_refine_ls_shift/su_mean 0.000
_refine_ls_structure_factor_coef Fsqd
_refine_ls_weighting_details 'calc w=1/[\s^2^(Fo^2^)+(0.0305P)^2^+4.7053P] where P=(Fo^2^+2Fc^2^)/3'
_refine_ls_weighting_scheme calc
_refine_ls_wR_factor_gt 0.1066
_refine_ls_wR_factor_ref 0.1111
_reflns_number_gt 2407
_reflns_number_total 2777
_reflns_threshold_expression >2sigma(I)
_cod_data_source_file ol703110g-file003.cif
_cod_data_source_block Ph-bfc
_cod_depositor_comments
;
The following automatic conversions were performed:
'_atom_site_symetry_multiplicity' tag replaced with
'_atom_site_symmetry_multiplicity'.

Automatic conversion script
Id: cif_correct_tags 1440 2010-10-19 06:21:57Z saulius 

The following automatic conversions were performed:

'_exptl_absorpt_correction_type' value 'Multi-scan' changed to
'multi-scan' according to
/home/saulius/struct/CIF-dictionaries/cif_core.dic dictionary named
'cif_core.dic' version 2.4.1 from 2010-06-29.

Automatic conversion script
Id: cif_fix_values 1715 2011-07-08 13:25:40Z adriana 
;
_cod_original_cell_volume 3155(2)
_cod_original_sg_symbol_H-M C2/c
_cod_database_code 1504561

loop_
_symmetry_equiv_pos_as_xyz
'x, y, z'
'-x, y, -z+1/2'
'x+1/2, y+1/2, z'
'-x+1/2, y+1/2, -z+1/2'
'-x, -y, -z'
'x, -y, z-1/2'
'-x+1/2, -y+1/2, -z'
'x+1/2, -y+1/2, z-1/2'

loop_
_atom_site_label
_atom_site_type_symbol
_atom_site_fract_x
_atom_site_fract_y
_atom_site_fract_z
_atom_site_U_iso_or_equiv
_atom_site_adp_type
_atom_site_occupancy
_atom_site_symmetry_multiplicity
_atom_site_calc_flag
_atom_site_refinement_flags
C1 C 0.57842(13) -0.1124(3) 0.46361(7) 0.0209(5) Uani 1 1 d .
H1 H 0.5461 -0.1252 0.4913 0.025 Uiso 1 1 calc R
C2 C 0.54150(14) -0.1447(3) 0.41892(8) 0.0246(5) Uani 1 1 d .
H2 H 0.4832 -0.1794 0.4161 0.030 Uiso 1 1 calc R
C3 C 0.58862(14) -0.1270(3) 0.37822(8) 0.0254(5) Uani 1 1 d .
H3 H 0.5616 -0.1492 0.3481 0.030 Uiso 1 1 calc R
C4 C 0.67411(13) -0.0779(3) 0.38042(7) 0.0213(5) Uani 1 1 d .
H4 H 0.7066 -0.0663 0.3527 0.026 Uiso 1 1 calc R
C5 C 0.70907(13) -0.0468(3) 0.42535(7) 0.0192(4) Uani 1 1 d .
O1 O 0.79322(8) 0.00355(19) 0.43434(5) 0.0206(3) Uani 1 1 d .
C6 C 0.80098(13) 0.0239(3) 0.48359(7) 0.0178(4) Uani 1 1 d .
C7 C 0.87502(13) 0.0739(3) 0.50737(7) 0.0180(4) Uani 1 1 d .
H5 H 0.9262 0.0980 0.4914 0.022 Uiso 1 1 calc R
C8 C 0.87002(12) 0.0870(3) 0.55687(7) 0.0176(4) Uani 1 1 d .
C9 C 0.93302(13) 0.1263(3) 0.59410(7) 0.0188(4) Uani 1 1 d .
C10 C 1.01978(13) 0.1663(3) 0.59439(7) 0.0224(5) Uani 1 1 d .
H6 H 1.0490 0.1717 0.5654 0.027 Uiso 1 1 calc R
C11 C 1.06271(13) 0.1981(3) 0.63699(7) 0.0244(5) Uani 1 1 d .
H7 H 1.1218 0.2254 0.6375 0.029 Uiso 1 1 calc R
C12 C 1.01956(13) 0.1902(3) 0.67963(8) 0.0250(5) Uani 1 1 d .
H8 H 1.0501 0.2140 0.7087 0.030 Uiso 1 1 calc R
C13 C 0.93414(13) 0.1489(3) 0.68069(7) 0.0219(5) Uani 1 1 d .
H9 H 0.9055 0.1425 0.7098 0.026 Uiso 1 1 calc R
C14 C 0.89117(13) 0.1168(3) 0.63730(7) 0.0189(4) Uani 1 1 d .
N1 N 0.80568(10) 0.0744(2) 0.62842(6) 0.0195(4) Uani 1 1 d .
C15 C 0.79192(12) 0.0543(3) 0.57929(7) 0.0177(4) Uani 1 1 d .
C16 C 0.71798(12) 0.0028(3) 0.55448(7) 0.0175(4) Uani 1 1 d .
H10 H 0.6664 -0.0205 0.5700 0.021 Uiso 1 1 calc R
C17 C 0.72375(12) -0.0128(3) 0.50546(7) 0.0169(4) Uani 1 1 d .
C18 C 0.66390(12) -0.0609(3) 0.46698(7) 0.0180(4) Uani 1 1 d .
C19 C 0.74263(13) 0.0750(3) 0.66361(7) 0.0197(4) Uani 1 1 d .
C20 C 0.75342(14) -0.0400(3) 0.70328(7) 0.0241(5) Uani 1 1 d .
H11 H 0.8005 -0.1233 0.7057 0.029 Uiso 1 1 calc R
C21 C 0.69581(14) -0.0329(3) 0.73897(7) 0.0257(5) Uani 1 1 d .
H12 H 0.7038 -0.1098 0.7663 0.031 Uiso 1 1 calc R
C22 C 0.62603(14) 0.0861(3) 0.73526(8) 0.0301(5) Uani 1 1 d .
H13 H 0.5860 0.0897 0.7598 0.036 Uiso 1 1 calc R
C23 C 0.61492(13) 0.1998(3) 0.69555(7) 0.0266(5) Uani 1 1 d .
H14 H 0.5671 0.2811 0.6930 0.032 Uiso 1 1 calc R
C24 C 0.67306(13) 0.1956(3) 0.65961(7) 0.0226(5) Uani 1 1 d .
H15 H 0.6655 0.2742 0.6326 0.027 Uiso 1 1 calc R

loop_
_atom_site_aniso_label
_atom_site_aniso_U_11
_atom_site_aniso_U_22
_atom_site_aniso_U_33
_atom_site_aniso_U_23
_atom_site_aniso_U_13
_atom_site_aniso_U_12
C1 0.0222(11) 0.0170(10) 0.0234(11) -0.0006(9) -0.0015(8) 0.0030(9)
C2 0.0228(11) 0.0206(11) 0.0300(12) 0.0005(9) -0.0068(9) 0.0006(9)
C3 0.0327(12) 0.0192(11) 0.0236(11) -0.0009(9) -0.0077(9) 0.0015(9)
C4 0.0274(11) 0.0184(10) 0.0179(10) 0.0007(8) -0.0029(8) 0.0030(9)
C5 0.0208(10) 0.0156(10) 0.0211(11) 0.0004(8) -0.0028(8) 0.0025(8)
O1 0.0207(7) 0.0237(8) 0.0172(7) -0.0002(6) -0.0018(6) -0.0010(6)
C6 0.0248(11) 0.0136(10) 0.0149(10) 0.0002(8) -0.0012(8) 0.0028(8)
C7 0.0199(10) 0.0157(10) 0.0184(10) 0.0005(8) 0.0002(8) 0.0006(8)
C8 0.0214(10) 0.0133(9) 0.0179(10) -0.0004(8) -0.0026(8) 0.0028(8)
C9 0.0208(10) 0.0148(10) 0.0206(11) -0.0019(8) -0.0020(8) 0.0016(8)
C10 0.0242(11) 0.0197(10) 0.0234(11) -0.0014(9) 0.0007(9) -0.0006(9)
C11 0.0215(11) 0.0241(11) 0.0272(12) 0.0005(9) -0.0033(9) -0.0016(9)
C12 0.0265(12) 0.0238(11) 0.0241(11) -0.0034(9) -0.0079(9) -0.0009(9)
C13 0.0242(11) 0.0228(11) 0.0186(10) -0.0017(9) -0.0021(9) 0.0021(9)
C14 0.0201(10) 0.0148(10) 0.0218(11) -0.0010(8) -0.0021(8) 0.0016(8)
N1 0.0192(9) 0.0238(9) 0.0155(8) -0.0009(7) -0.0018(7) 0.0009(7)
C15 0.0220(10) 0.0148(10) 0.0163(10) 0.0007(8) -0.0014(8) 0.0028(8)
C16 0.0185(10) 0.0154(10) 0.0187(10) 0.0014(8) 0.0011(8) 0.0008(8)
C17 0.0204(10) 0.0125(9) 0.0176(10) -0.0005(8) -0.0017(8) 0.0011(8)
C18 0.0208(10) 0.0130(9) 0.0201(11) 0.0003(8) -0.0022(8) 0.0043(8)
C19 0.0218(11) 0.0205(10) 0.0167(10) -0.0033(8) 0.0003(8) -0.0030(9)
C20 0.0288(11) 0.0222(11) 0.0208(11) 0.0022(9) -0.0048(9) -0.0023(9)
C21 0.0321(12) 0.0284(12) 0.0165(10) 0.0013(9) -0.0028(9) -0.0107(10)
C22 0.0277(12) 0.0394(14) 0.0233(12) -0.0068(10) 0.0038(9) -0.0132(11)
C23 0.0191(11) 0.0315(12) 0.0291(12) -0.0062(10) 0.0000(9) -0.0027(9)
C24 0.0210(11) 0.0233(11) 0.0234(11) -0.0011(9) -0.0016(9) -0.0025(9)

loop_
_atom_type_symbol
_atom_type_description
_atom_type_scat_dispersion_real
_atom_type_scat_dispersion_imag
_atom_type_scat_source
C C 0.0033 0.0016 'International Tables Vol C Tables 4.2.6.8 and 6.1.1.4'
H H 0.0000 0.0000 'International Tables Vol C Tables 4.2.6.8 and 6.1.1.4'
N N 0.0061 0.0033 'International Tables Vol C Tables 4.2.6.8 and 6.1.1.4'
O O 0.0106 0.0060 'International Tables Vol C Tables 4.2.6.8 and 6.1.1.4'

loop_
_geom_angle_atom_site_label_1
_geom_angle_atom_site_label_2
_geom_angle_atom_site_label_3
_geom_angle
C2 C1 C18 118.7(2)
C2 C1 H1 120.7
C18 C1 H1 120.7
C1 C2 C3 120.9(2)
C1 C2 H2 119.5
C3 C2 H2 119.5
C4 C3 C2 121.8(2)
C4 C3 H3 119.1
C2 C3 H3 119.1
C5 C4 C3 115.92(19)
C5 C4 H4 122.0
C3 C4 H4 122.0
C4 C5 O1 123.91(18)
C4 C5 C18 124.10(19)
O1 C5 C18 111.98(17)
C5 O1 C6 105.10(15)
C7 C6 O1 123.89(18)
C7 C6 C17 124.53(18)
O1 C6 C17 111.58(16)
C6 C7 C8 115.38(18)
C6 C7 H5 122.3
C8 C7 H5 122.3
C7 C8 C15 120.63(18)
C7 C8 C9 132.42(19)
C15 C8 C9 106.94(17)
C10 C9 C14 119.43(18)
C10 C9 C8 133.72(19)
C14 C9 C8 106.84(18)
C11 C10 C9 119.4(2)
C11 C10 H6 120.3
C9 C10 H6 120.3
C10 C11 C12 120.3(2)
C10 C11 H7 119.9
C12 C11 H7 119.9
C13 C12 C11 121.87(19)
C13 C12 H8 119.1
C11 C12 H8 119.1
C12 C13 C14 117.44(19)
C12 C13 H9 121.3
C14 C13 H9 121.3
N1 C14 C13 129.02(19)
N1 C14 C9 109.39(17)
C13 C14 C9 121.59(19)
C14 N1 C15 108.45(16)
C14 N1 C19 124.34(16)
C15 N1 C19 126.81(16)
C16 C15 N1 128.67(18)
C16 C15 C8 122.89(18)
N1 C15 C8 108.37(17)
C15 C16 C17 116.15(18)
C15 C16 H10 121.9
C17 C16 H10 121.9
C16 C17 C6 120.39(18)
C16 C17 C18 134.23(19)
C6 C17 C18 105.37(17)
C1 C18 C5 118.58(18)
C1 C18 C17 135.46(19)
C5 C18 C17 105.97(17)
C20 C19 C24 120.19(19)
C20 C19 N1 119.19(18)
C24 C19 N1 120.54(18)
C21 C20 C19 119.9(2)
C21 C20 H11 120.0
C19 C20 H11 120.0
C20 C21 C22 120.3(2)
C20 C21 H12 119.8
C22 C21 H12 119.8
C23 C22 C21 119.7(2)
C23 C22 H13 120.1
C21 C22 H13 120.1
C24 C23 C22 120.5(2)
C24 C23 H14 119.7
C22 C23 H14 119.7
C23 C24 C19 119.3(2)
C23 C24 H15 120.4
C19 C24 H15 120.4

loop_
_geom_bond_atom_site_label_1
_geom_bond_atom_site_label_2
_geom_bond_distance
C1 C2 1.388(3)
C1 C18 1.394(3)
C1 H1 0.9500
C2 C3 1.391(3)
C2 H2 0.9500
C3 C4 1.389(3)
C3 H3 0.9500
C4 C5 1.381(3)
C4 H4 0.9500
C5 O1 1.387(2)
C5 C18 1.395(3)
O1 C6 1.396(2)
C6 C7 1.371(3)
C6 C17 1.405(3)
C7 C8 1.402(3)
C7 H5 0.9500
C8 C15 1.419(3)
C8 C9 1.447(3)
C9 C10 1.394(3)
C9 C14 1.404(3)
C10 C11 1.376(3)
C10 H6 0.9500
C11 C12 1.400(3)
C11 H7 0.9500
C12 C13 1.377(3)
C12 H8 0.9500
C13 C14 1.396(3)
C13 H9 0.9500
C14 N1 1.393(3)
N1 C15 1.401(3)
N1 C19 1.425(3)
C15 C16 1.387(3)
C16 C17 1.391(3)
C16 H10 0.9500
C17 C18 1.453(3)
C19 C20 1.391(3)
C19 C24 1.393(3)
C20 C21 1.376(3)
C20 H11 0.9500
C21 C22 1.388(3)
C21 H12 0.9500
C22 C23 1.387(3)
C22 H13 0.9500
C23 C24 1.387(3)
C23 H14 0.9500
C24 H15 0.9500

loop_
_geom_torsion_atom_site_label_1
_geom_torsion_atom_site_label_2
_geom_torsion_atom_site_label_3
_geom_torsion_atom_site_label_4
_geom_torsion
C18 C1 C2 C3 0.3(3)
C1 C2 C3 C4 0.4(3)
C2 C3 C4 C5 -0.3(3)
C3 C4 C5 O1 -179.90(18)
C3 C4 C5 C18 -0.4(3)
C4 C5 O1 C6 178.90(18)
C18 C5 O1 C6 -0.6(2)
C5 O1 C6 C7 -179.80(18)
C5 O1 C6 C17 0.1(2)
O1 C6 C7 C8 180.00(17)
C17 C6 C7 C8 0.1(3)
C6 C7 C8 C15 -1.5(3)
C6 C7 C8 C9 176.8(2)
C7 C8 C9 C10 0.7(4)
C15 C8 C9 C10 179.2(2)
C7 C8 C9 C14 -178.7(2)
C15 C8 C9 C14 -0.2(2)
C14 C9 C10 C11 -0.8(3)
C8 C9 C10 C11 179.9(2)
C9 C10 C11 C12 0.0(3)
C10 C11 C12 C13 0.8(3)
C11 C12 C13 C14 -0.7(3)
C12 C13 C14 N1 -179.5(2)
C12 C13 C14 C9 -0.1(3)
C10 C9 C14 N1 -179.70(17)
C8 C9 C14 N1 -0.2(2)
C10 C9 C14 C13 0.8(3)
C8 C9 C14 C13 -179.71(18)
C13 C14 N1 C15 -180.0(2)
C9 C14 N1 C15 0.6(2)
C13 C14 N1 C19 6.9(3)
C9 C14 N1 C19 -172.54(18)
C14 N1 C15 C16 176.30(19)
C19 N1 C15 C16 -10.8(3)
C14 N1 C15 C8 -0.7(2)
C19 N1 C15 C8 172.19(18)
C7 C8 C15 C16 2.1(3)
C9 C8 C15 C16 -176.65(18)
C7 C8 C15 N1 179.27(17)
C9 C8 C15 N1 0.6(2)
N1 C15 C16 C17 -177.60(19)
C8 C15 C16 C17 -1.0(3)
C15 C16 C17 C6 -0.4(3)
C15 C16 C17 C18 -179.7(2)
C7 C6 C17 C16 0.9(3)
O1 C6 C17 C16 -178.99(16)
C7 C6 C17 C18 -179.65(18)
O1 C6 C17 C18 0.5(2)
C2 C1 C18 C5 -1.0(3)
C2 C1 C18 C17 178.6(2)
C4 C5 C18 C1 1.1(3)
O1 C5 C18 C1 -179.37(17)
C4 C5 C18 C17 -178.60(18)
O1 C5 C18 C17 0.9(2)
C16 C17 C18 C1 -1.1(4)
C6 C17 C18 C1 179.5(2)
C16 C17 C18 C5 178.5(2)
C6 C17 C18 C5 -0.8(2)
C14 N1 C19 C20 -57.9(3)
C15 N1 C19 C20 130.3(2)
C14 N1 C19 C24 119.0(2)
C15 N1 C19 C24 -52.8(3)
C24 C19 C20 C21 -0.8(3)
N1 C19 C20 C21 176.11(18)
C19 C20 C21 C22 1.1(3)
C20 C21 C22 C23 -0.7(3)
C21 C22 C23 C24 -0.1(3)
C22 C23 C24 C19 0.4(3)
C20 C19 C24 C23 0.0(3)
N1 C19 C24 C23 -176.85(18)
